data_7220885
loop_
_publ_author_name
'Chatterjee, Tanmay'
'Mandal, Mrinal'
'Gude, Venkatesh'
'Bag, Partha Pratim'
'Mandal, Prasun K.'

_publ_section_title
;
 Strong electron donation induced differential nonradiative decay pathways
 for para and meta GFP chromophore analogues.
;
_journal_issue 32
_journal_name_full 'Physical chemistry chemical physics : PCCP'
_journal_page_first 20515
_journal_page_last 20521
_journal_paper_doi 10.1039/c5cp03086b
_journal_volume 17
_journal_year 2015
_chemical_formula_moiety 'C17 H23 N3 O2'
_chemical_formula_sum 'C17 H23 N3 O2'
_chemical_formula_weight 301.38
_chemical_name_systematic
; 
 ? 
;
_space_group_IT_number 14
_symmetry_cell_setting monoclinic
_symmetry_space_group_name_Hall '-P 2yn'
_symmetry_space_group_name_H-M 'P 1 21/n 1'
_atom_sites_solution_hydrogens geom
_atom_sites_solution_primary direct
_atom_sites_solution_secondary difmap
_audit_creation_method SHELXL-97
_audit_update_record
;
2014-05-06 deposited with the CCDC.
2015-06-24 downloaded from the CCDC.
;
_cell_angle_alpha 90.00
_cell_angle_beta 99.2990(10)
_cell_angle_gamma 90.00
_cell_formula_units_Z 4
_cell_length_a 6.8038(3)
_cell_length_b 17.3110(6)
_cell_length_c 13.4729(5)
_cell_measurement_reflns_used 8732
_cell_measurement_temperature 100(2)
_cell_measurement_theta_max 32.01
_cell_measurement_theta_min 2.35
_cell_volume 1565.99(11)
_computing_cell_refinement 'Bruker SMART'
_computing_data_collection 'Bruker SMART'
_computing_data_reduction 'Bruker SAINT'
_computing_molecular_graphics 'Bruker SHELXTL'
_computing_publication_material 'Bruker SHELXTL'
_computing_structure_refinement 'SHELXL-97 (Sheldrick, 1997)'
_computing_structure_solution 'SHELXS-97 (Sheldrick, 1990)'
_diffrn_ambient_temperature 100(2)
_diffrn_measured_fraction_theta_full 0.999
_diffrn_measured_fraction_theta_max 0.999
_diffrn_measurement_device_type 'CCD area detector'
_diffrn_measurement_method 'phi and omega scans'
_diffrn_radiation_monochromator graphite
_diffrn_radiation_source 'fine-focus sealed tube'
_diffrn_radiation_type MoK\a
_diffrn_radiation_wavelength 0.71073
_diffrn_reflns_av_R_equivalents 0.0212
_diffrn_reflns_av_sigmaI/netI 0.0175
_diffrn_reflns_limit_h_max 8
_diffrn_reflns_limit_h_min -8
_diffrn_reflns_limit_k_max 22
_diffrn_reflns_limit_k_min -21
_diffrn_reflns_limit_l_max 16
_diffrn_reflns_limit_l_min -17
_diffrn_reflns_number 14458
_diffrn_reflns_theta_full 27.00
_diffrn_reflns_theta_max 27.00
_diffrn_reflns_theta_min 1.93
_diffrn_standards_decay_% 0
_diffrn_standards_interval_count 0
_diffrn_standards_interval_time 0
_diffrn_standards_number 0
_exptl_absorpt_coefficient_mu 0.085
_exptl_absorpt_correction_T_max 0.995
_exptl_absorpt_correction_T_min 0.990
_exptl_absorpt_correction_type multi-scan
_exptl_absorpt_process_details 'SADABS; BRUKER, 2008'
_exptl_crystal_colour Orange
_exptl_crystal_density_diffrn 1.278
_exptl_crystal_density_method 'not measured'
_exptl_crystal_description Block
_exptl_crystal_F_000 648
_exptl_crystal_size_max 0.1167
_exptl_crystal_size_mid 0.0684
_exptl_crystal_size_min 0.0535
_refine_diff_density_max 0.295
_refine_diff_density_min -0.244
_refine_diff_density_rms 0.043
_refine_ls_extinction_method none
_refine_ls_goodness_of_fit_ref 1.240
_refine_ls_hydrogen_treatment mixed
_refine_ls_matrix_type full
_refine_ls_number_parameters 204
_refine_ls_number_reflns 3420
_refine_ls_number_restraints 0
_refine_ls_restrained_S_all 1.240
_refine_ls_R_factor_all 0.0434
_refine_ls_R_factor_gt 0.0372
_refine_ls_shift/su_max 0.001
_refine_ls_shift/su_mean 0.000
_refine_ls_structure_factor_coef Fsqd
_refine_ls_weighting_details 'calc w=1/[\s^2^(Fo^2^)+(0.1000P)^2^+0.0154P] where P=(Fo^2^+2Fc^2^)/3'
_refine_ls_weighting_scheme calc
_refine_ls_wR_factor_gt 0.1353
_refine_ls_wR_factor_ref 0.1469
_reflns_number_gt 2995
_reflns_number_total 3420
_reflns_threshold_expression >2sigma(I)
_cod_data_source_file c5cp03086b2.cif
_cod_data_source_block tc_1
_cod_depositor_comments
;
The following automatic conversions were performed:

'_symmetry_cell_setting' value 'Monoclinic' changed to 'monoclinic'
according to
/usr/data/users/saulius/crontab/automatic-downloads/rss-feeds/RSC/lib/dictionaries/cif_core.dic
dictionary named 'cif_core.dic' version 2.4.2 from 2011-04-26.

Automatic conversion script
Id: cif_fix_values 3271 2015-04-21 07:52:19Z andrius 

 Adding full bibliography for 7220885--7220888.cif.
;
_cod_original_sg_symbol_H-M 'P2(1)/n  '
_cod_database_code 7220885

loop_
_symmetry_equiv_pos_as_xyz
'x, y, z'
'-x+1/2, y+1/2, -z+1/2'
'-x, -y, -z'
'x-1/2, -y-1/2, z-1/2'

loop_
_atom_site_label
_atom_site_type_symbol
_atom_site_fract_x
_atom_site_fract_y
_atom_site_fract_z
_atom_site_U_iso_or_equiv
_atom_site_adp_type
_atom_site_occupancy
_atom_site_symmetry_multiplicity
_atom_site_calc_flag
_atom_site_refinement_flags
C3 C 1.20836(15) 0.82759(6) 0.63776(8) 0.0161(2) Uani 1 1 d .
C2 C 1.18825(15) 0.90804(6) 0.62042(8) 0.0163(2) Uani 1 1 d .
H2 H 1.2748 0.9330 0.5841 0.020 Uiso 1 1 calc R
C6 C 0.90718(14) 0.91508(6) 0.71279(7) 0.0153(2) Uani 1 1 d .
C1 C 1.04216(15) 0.95028(6) 0.65643(7) 0.0155(2) Uani 1 1 d .
C16 C 1.47882(15) 0.82204(6) 0.53520(8) 0.0192(3) Uani 1 1 d .
H16A H 1.5998 0.7918 0.5390 0.023 Uiso 1 1 calc R
H16B H 1.5154 0.8734 0.5606 0.023 Uiso 1 1 calc R
C5 C 0.93289(15) 0.83534(6) 0.73107(8) 0.0173(2) Uani 1 1 d .
H5 H 0.8480 0.8106 0.7685 0.021 Uiso 1 1 calc R
C4 C 1.07757(16) 0.79227(6) 0.69628(8) 0.0183(3) Uani 1 1 d .
H4 H 1.0897 0.7399 0.7112 0.022 Uiso 1 1 calc R
C8 C 0.62171(15) 0.94027(6) 0.80809(8) 0.0164(2) Uani 1 1 d .
C7 C 0.75680(15) 0.96113(6) 0.74875(7) 0.0161(2) Uani 1 1 d .
H7 H 0.7513 1.0125 0.7285 0.019 Uiso 1 1 calc R
C14 C 1.36462(15) 0.70188(6) 0.60762(8) 0.0195(3) Uani 1 1 d .
H14A H 1.3975 0.6806 0.5458 0.023 Uiso 1 1 calc R
H14B H 1.2369 0.6808 0.6172 0.023 Uiso 1 1 calc R
C9 C 0.47829(15) 0.99568(6) 0.83961(8) 0.0177(2) Uani 1 1 d .
C12 C 0.20554(16) 0.97823(7) 0.94350(9) 0.0244(3) Uani 1 1 d .
H12A H 0.0823 0.9610 0.9050 0.037 Uiso 1 1 calc R
H12B H 0.2076 1.0337 0.9455 0.037 Uiso 1 1 calc R
H12C H 0.2177 0.9584 1.0107 0.037 Uiso 1 1 calc R
C10 C 0.44675(15) 0.87578(6) 0.89954(8) 0.0181(3) Uani 1 1 d .
C13 C 1.16885(16) 1.06862(6) 0.59958(9) 0.0220(3) Uani 1 1 d .
H13A H 1.2934 1.0610 0.6434 0.033 Uiso 1 1 calc R
H13B H 1.1372 1.1227 0.5959 0.033 Uiso 1 1 calc R
H13C H 1.1791 1.0498 0.5336 0.033 Uiso 1 1 calc R
C17 C 1.37847(17) 0.82786(7) 0.42586(8) 0.0235(3) Uani 1 1 d .
H17A H 1.3282 0.7781 0.4029 0.035 Uiso 1 1 calc R
H17B H 1.4736 0.8451 0.3853 0.035 Uiso 1 1 calc R
H17C H 1.2704 0.8641 0.4206 0.035 Uiso 1 1 calc R
C11 C 0.36286(17) 0.81368(7) 0.95657(9) 0.0249(3) Uani 1 1 d .
H11A H 0.4368 0.7669 0.9526 0.037 Uiso 1 1 calc R
H11B H 0.2258 0.8052 0.9282 0.037 Uiso 1 1 calc R
H11C H 0.3718 0.8289 1.0257 0.037 Uiso 1 1 calc R
C15 C 1.52262(19) 0.67748(7) 0.69517(10) 0.0294(3) Uani 1 1 d .
H15A H 1.6516 0.6928 0.6821 0.044 Uiso 1 1 calc R
H15B H 1.5192 0.6224 0.7029 0.044 Uiso 1 1 calc R
H15C H 1.4967 0.7018 0.7558 0.044 Uiso 1 1 calc R
N2 N 0.37079(13) 0.95047(6) 0.89704(7) 0.0187(2) Uani 1 1 d .
N3 N 1.34801(13) 0.78609(5) 0.59807(7) 0.0186(2) Uani 1 1 d .
N1 N 0.59373(13) 0.86712(5) 0.84973(7) 0.0182(2) Uani 1 1 d .
O1 O 1.01504(11) 1.02744(4) 0.63808(6) 0.0215(2) Uani 1 1 d .
O2 O 0.45405(12) 1.06519(5) 0.82384(6) 0.0245(2) Uani 1 1 d .

loop_
_atom_site_aniso_label
_atom_site_aniso_U_11
_atom_site_aniso_U_22
_atom_site_aniso_U_33
_atom_site_aniso_U_23
_atom_site_aniso_U_13
_atom_site_aniso_U_12
C3 0.0150(5) 0.0174(5) 0.0156(5) -0.0021(4) 0.0015(4) 0.0009(4)
C2 0.0164(5) 0.0169(5) 0.0160(5) 0.0002(4) 0.0042(4) -0.0015(4)
C6 0.0155(5) 0.0172(5) 0.0135(5) -0.0024(4) 0.0027(4) -0.0012(4)
C1 0.0172(5) 0.0143(5) 0.0148(5) -0.0008(4) 0.0018(4) -0.0008(4)
C16 0.0171(5) 0.0179(5) 0.0242(6) -0.0017(4) 0.0080(4) 0.0000(4)
C5 0.0180(5) 0.0183(5) 0.0163(5) 0.0004(4) 0.0051(4) -0.0016(4)
C4 0.0211(5) 0.0149(5) 0.0197(5) 0.0014(4) 0.0057(4) 0.0009(4)
C8 0.0149(5) 0.0171(5) 0.0169(5) -0.0031(4) 0.0021(4) 0.0006(4)
C7 0.0154(5) 0.0168(5) 0.0160(5) -0.0020(4) 0.0017(4) -0.0011(4)
C14 0.0199(5) 0.0154(5) 0.0242(6) -0.0011(4) 0.0059(4) 0.0017(4)
C9 0.0156(5) 0.0211(6) 0.0160(5) -0.0023(4) 0.0009(4) 0.0012(4)
C12 0.0173(5) 0.0347(7) 0.0226(6) -0.0048(5) 0.0072(4) 0.0042(4)
C10 0.0166(5) 0.0210(6) 0.0168(5) -0.0016(4) 0.0029(4) -0.0016(4)
C13 0.0248(6) 0.0173(6) 0.0250(6) 0.0025(4) 0.0071(4) -0.0032(4)
C17 0.0261(6) 0.0244(6) 0.0217(6) -0.0006(4) 0.0088(4) -0.0023(4)
C11 0.0250(6) 0.0272(6) 0.0240(6) 0.0024(5) 0.0084(4) -0.0041(4)
C15 0.0316(6) 0.0223(6) 0.0328(7) 0.0057(5) 0.0002(5) 0.0031(5)
N2 0.0148(4) 0.0249(5) 0.0175(5) -0.0026(3) 0.0056(3) 0.0014(3)
N3 0.0199(5) 0.0161(5) 0.0214(5) 0.0006(3) 0.0083(3) 0.0023(3)
N1 0.0182(5) 0.0191(5) 0.0182(5) -0.0004(3) 0.0056(3) -0.0002(3)
O1 0.0239(4) 0.0129(4) 0.0303(5) 0.0019(3) 0.0122(3) 0.0001(3)
O2 0.0258(4) 0.0209(4) 0.0275(5) -0.0006(3) 0.0063(3) 0.0050(3)

loop_
_atom_type_symbol
_atom_type_description
_atom_type_scat_dispersion_real
_atom_type_scat_dispersion_imag
_atom_type_scat_source
C C 0.0033 0.0016 'International Tables Vol C Tables 4.2.6.8 and 6.1.1.4'
H H 0.0000 0.0000 'International Tables Vol C Tables 4.2.6.8 and 6.1.1.4'
N N 0.0061 0.0033 'International Tables Vol C Tables 4.2.6.8 and 6.1.1.4'
O O 0.0106 0.0060 'International Tables Vol C Tables 4.2.6.8 and 6.1.1.4'

loop_
_geom_angle_atom_site_label_1
_geom_angle_atom_site_label_2
_geom_angle_atom_site_label_3
_geom_angle
N3 C3 C2 120.49(9)
N3 C3 C4 121.92(10)
C2 C3 C4 117.59(9)
C1 C2 C3 121.20(9)
C5 C6 C1 116.19(9)
C5 C6 C7 123.94(9)
C1 C6 C7 119.86(9)
O1 C1 C2 122.49(9)
O1 C1 C6 115.87(9)
C2 C1 C6 121.61(9)
N3 C16 C17 111.62(9)
C4 C5 C6 123.17(9)
C5 C4 C3 120.20(10)
C7 C8 N1 128.27(9)
C7 C8 C9 122.43(10)
N1 C8 C9 109.29(8)
C8 C7 C6 129.36(10)
N3 C14 C15 112.25(9)
O2 C9 N2 125.47(9)
O2 C9 C8 131.46(10)
N2 C9 C8 103.05(9)
N1 C10 N2 114.12(9)
N1 C10 C11 125.07(10)
N2 C10 C11 120.80(9)
C9 N2 C10 108.07(8)
C9 N2 C12 124.55(9)
C10 N2 C12 127.37(9)
C3 N3 C16 121.94(9)
C3 N3 C14 122.46(9)
C16 N3 C14 115.36(8)
C10 N1 C8 105.45(9)
C1 O1 C13 117.88(8)

loop_
_geom_bond_atom_site_label_1
_geom_bond_atom_site_label_2
_geom_bond_distance
C3 N3 1.3672(13)
C3 C2 1.4152(14)
C3 C4 1.4192(14)
C2 C1 1.3834(14)
C6 C5 1.4081(15)
C6 C1 1.4200(14)
C6 C7 1.4413(14)
C1 O1 1.3656(12)
C16 N3 1.4631(13)
C16 C17 1.5235(15)
C5 C4 1.3761(14)
C8 C7 1.3609(14)
C8 N1 1.4103(14)
C8 C9 1.4786(14)
C14 N3 1.4661(13)
C14 C15 1.5218(16)
C9 O2 1.2284(14)
C9 N2 1.3889(13)
C12 N2 1.4540(13)
C10 N1 1.2998(13)
C10 N2 1.3908(14)
C10 C11 1.4878(15)
C13 O1 1.4311(12)
